data_4134971
loop_
_publ_author_name
'Tu, Hai-Yong'
'Wang, Fang'
'Huo, Liping'
'Li, Yuanbo'
'Zhu, Shengqing'
'Zhao, Xian'
'Li, Huan'
'Qing, Feng-Ling'
'Chu, Lingling'

_publ_section_title
;
 Enantioselective Three-Component Fluoroalkylarylation of Unactivated
 Olefins through Nickel-Catalyzed Cross-Electrophile Coupling.
;
_journal_issue 21
_journal_name_full 'Journal of the American Chemical Society'
_journal_page_first 9604
_journal_page_last 9611
_journal_paper_doi 10.1021/jacs.0c03708
_journal_volume 142
_journal_year 2020
_chemical_absolute_configuration ad
_chemical_formula_moiety 'C14 H12 Br F9 O2 S'
_chemical_formula_sum 'C14 H12 Br F9 O2 S'
_chemical_formula_weight 495.21
_space_group_crystal_system monoclinic
_space_group_IT_number 4
_space_group_name_Hall 'P 2yb'
_space_group_name_H-M_alt 'P 1 21 1'
_atom_sites_solution_hydrogens mixed
_atom_sites_solution_primary dual
_audit_creation_date 2020-05-06
_audit_creation_method
;
Olex2 1.3
(compiled 2020.02.04 svn.rd84adfe8 for OlexSys, GUI svn.r6032)
;
_cell_angle_alpha 90
_cell_angle_beta 96.287(6)
_cell_angle_gamma 90
_cell_formula_units_Z 4
_cell_length_a 5.7339(6)
_cell_length_b 46.854(5)
_cell_length_c 6.9754(7)
_cell_measurement_reflns_used 8330
_cell_measurement_temperature 298.08
_cell_measurement_theta_max 65.189
_cell_measurement_theta_min 5.665
_cell_volume 1862.7(3)
_computing_cell_refinement 'SAINT v8.37A (Bruker, 2015)'
_computing_data_reduction 'SAINT v8.37A (Bruker, 2015)'
_computing_molecular_graphics 'Olex2 1.3 (Dolomanov et al., 2009)'
_computing_publication_material 'Olex2 1.3 (Dolomanov et al., 2009)'
_computing_structure_refinement 'XL  (Sheldrick, 2008)'
_computing_structure_solution 'SHELXT 2014/5 (Sheldrick, 2014)'
_diffrn_ambient_temperature 298.08
_diffrn_measured_fraction_theta_full 0.984
_diffrn_measured_fraction_theta_max 0.984
_diffrn_measurement_device_type 'Bruker APEX-II CCD'
_diffrn_measurement_method '\f and \w scans'
_diffrn_radiation_type CuK\a
_diffrn_radiation_wavelength 1.54178
_diffrn_reflns_av_R_equivalents 0.0382
_diffrn_reflns_av_unetI/netI 0.0432
_diffrn_reflns_Laue_measured_fraction_full 0.984
_diffrn_reflns_Laue_measured_fraction_max 0.984
_diffrn_reflns_limit_h_max 5
_diffrn_reflns_limit_h_min -6
_diffrn_reflns_limit_k_max 54
_diffrn_reflns_limit_k_min -55
_diffrn_reflns_limit_l_max 8
_diffrn_reflns_limit_l_min -8
_diffrn_reflns_number 18034
_diffrn_reflns_point_group_measured_fraction_full 0.959
_diffrn_reflns_point_group_measured_fraction_max 0.959
_diffrn_reflns_theta_full 66.698
_diffrn_reflns_theta_max 66.698
_diffrn_reflns_theta_min 1.886
_exptl_absorpt_coefficient_mu 4.966
_exptl_absorpt_correction_T_max 0.7528
_exptl_absorpt_correction_T_min 0.5460
_exptl_absorpt_correction_type multi-scan
_exptl_absorpt_process_details
;
SADABS-2016/2 (Bruker,2016/2) was used for absorption correction.
wR2(int) was 0.1386 before and 0.0477 after correction.
The Ratio of minimum to maximum transmission is 0.7253.
The \l/2 correction factor is Not present.
;
_exptl_crystal_colour 'clear light yellow'
_exptl_crystal_colour_lustre clear
_exptl_crystal_colour_modifier light
_exptl_crystal_colour_primary yellow
_exptl_crystal_density_diffrn 1.766
_exptl_crystal_description block
_exptl_crystal_F_000 976
_exptl_crystal_size_max 0.2
_exptl_crystal_size_mid 0.15
_exptl_crystal_size_min 0.1
_refine_diff_density_max 0.353
_refine_diff_density_min -0.368
_refine_diff_density_rms 0.072
_refine_ls_abs_structure_details
;
 Flack x determined using 1863 quotients [(I+)-(I-)]/[(I+)+(I-)]
 (Parsons, Flack and Wagner, Acta Cryst. B69 (2013) 249-259).
;
_refine_ls_abs_structure_Flack -0.023(14)
_refine_ls_extinction_method none
_refine_ls_goodness_of_fit_ref 1.040
_refine_ls_hydrogen_treatment constr
_refine_ls_matrix_type full
_refine_ls_number_parameters 553
_refine_ls_number_reflns 6318
_refine_ls_number_restraints 1012
_refine_ls_restrained_S_all 1.180
_refine_ls_R_factor_all 0.0857
_refine_ls_R_factor_gt 0.0599
_refine_ls_shift/su_max 0.001
_refine_ls_shift/su_mean 0.000
_refine_ls_structure_factor_coef Fsqd
_refine_ls_weighting_details 'w=1/[\s^2^(Fo^2^)+(0.0891P)^2^+2.0440P] where P=(Fo^2^+2Fc^2^)/3'
_refine_ls_weighting_scheme calc
_refine_ls_wR_factor_gt 0.1517
_refine_ls_wR_factor_ref 0.1694
_reflns_Friedel_coverage 0.923
_reflns_Friedel_fraction_full 0.933
_reflns_Friedel_fraction_max 0.933
_reflns_number_gt 4850
_reflns_number_total 6318
_reflns_threshold_expression 'I > 2\s(I)'
_cod_data_source_file ja0c03708_si_002.cif
_cod_data_source_block cu_ht6110br_0m_a
_cod_depositor_comments 'Adding full bibliography for 4134971.cif.'
_cod_database_code 4134971
_shelx_shelxl_version_number 2018/3
_shelx_space_group_comment
;
The symmetry employed for this shelxl refinement is uniquely defined
by the following loop, which should always be used as a source of
symmetry information in preference to the above space-group names.
They are only intended as comments.
;
_shelx_estimated_absorpt_t_max 0.637
_shelx_estimated_absorpt_t_min 0.437
_olex2_refinement_description
;
1. Fixed Uiso
 At 1.2 times of:
  All C(H) groups, All C(H,H) groups
 At 1.5 times of:
  All C(H,H,H) groups
2. Restrained distances
 F11-C24 = F10-C24 = F13-C25 = F12B-C25B = F12-C25 = F13B-C25B = F15-C26 =
 F14B-C26B = F14-C26 = F15B-C26B = F16-C27 = F16B-C27B = F18-C27 = F17B-C27B =
 F17-C27 = F18B-C27B
 1.35 with sigma of 0.02
 F2-C10 = F1-C10 = F4-C11 = F3-C11 = F6-C12 = F5-C12 = F8-C13 = F9-C13 = F7-C13
 1.35 with sigma of 0.02
 C11-C10 = C12-C11 = C13-C12 = C9-C10
 1.5 with sigma of 0.02
 C25B-C24 = C25-C24 = C26B-C25B = C26-C25 = C27B-C26B = C27-C26
 1.5 with sigma of 0.02
 F17B-F18B \\sim F16-F18 \\sim F16B-F17B \\sim F18-F17 \\sim F15B-F14B \\sim
F12B-F13B \\sim F11-F10 ~
 F17-F16 \\sim F13-F12 \\sim F15-F14 \\sim F18B-F16B
 with sigma of 0.02
 F9-F8 \\sim F2-F1 \\sim F4-F3 \\sim F6-F5 \\sim F8-F7 \\sim F7-F9
 with sigma of 0.02
 F16-C26 \\sim F14-C25 \\sim F13-C26 \\sim C27-F14 \\sim F12-C26 \\sim C26-F17
\\sim C26-F18 \\sim C27-F15
 \\sim F15-C25 \\sim F11-C25 \\sim C25-F10 \\sim F13-C24 \\sim F12-C24
 with sigma of 0.02
 C25B-F10 \\sim F12B-C26B \\sim F15B-C25B \\sim F17B-C26B \\sim C26B-F16B \\sim
F18B-C26B \\sim F13B-
 C26B \\sim F15B-C27B \\sim F12B-C24 \\sim F14B-C27B \\sim C25B-F11 \\sim
F14B-C25B \\sim F13B-C24
 with sigma of 0.02
 C12-F7 \\sim F6-C13 \\sim C11-F2 \\sim C11-F6 \\sim C11-F1 \\sim C12-F9 \\sim
C10-F4 \\sim C12-F8 \\sim C11-
 F5 \\sim F5-C13 \\sim C10-F3 \\sim F4-C12 \\sim F3-C12
 with sigma of 0.02
3. Rigid bond restraints
 F1, F2, F3, F4, F5, F6, F7, F8, F9, C10, C11, C12, C13
 with sigma for 1-2 distances of 0.01 and sigma for 1-3 distances of 0.01
 F10, F14, F12, F15, F13, F18, F17, F16, C24, C25B, C26, C27, F14B, F18B, F15B,
  C27B, F17B, C26B, F16B, C25, F13B, F12B, F11
 with sigma for 1-2 distances of 0.01 and sigma for 1-3 distances of 0.01
4. Uiso/Uaniso restraints and constraints
F1 \\sim F2 \\sim F3 \\sim F4 \\sim F5 \\sim F6 \\sim F7 \\sim F8 \\sim F9
\\sim C10 \\sim C11 \\sim C12 \\sim C13: within 2A with sigma of 0.04 and sigma
for terminal atoms of 0.08 within 2A
F10 \\sim F11 \\sim F14 \\sim F12 \\sim F15 \\sim F13 \\sim F18 \\sim F17 \\sim
F16 \\sim C24 \\sim C25B \\sim C26 \\sim C27 \\sim F14B \\sim F18B \\sim F15B
\\sim C27B \\sim F17B \\sim C26B \\sim F16B \\sim C25 \\sim F13B \\sim F12B:
within 2A with sigma of 0.04 and sigma for terminal atoms of 0.08 within 2A
Uanis(F1) \\sim Ueq, Uanis(F2) \\sim Ueq, Uanis(F9) \\sim Ueq, Uanis(F6) \\sim
Ueq, Uanis(F7) \\sim Ueq, Uanis(F5) \\sim Ueq, Uanis(F8) \\sim Ueq, Uanis(F3)
\\sim Ueq, Uanis(F4) \\sim Ueq: with sigma of 0.1 and sigma for terminal atoms
of 0.2
Uanis(F2) \\sim Ueq, Uanis(F1) \\sim Ueq, Uanis(F6) \\sim Ueq, Uanis(F9) \\sim
Ueq, Uanis(F7) \\sim Ueq, Uanis(F8) \\sim Ueq, Uanis(F5) \\sim Ueq, Uanis(F4)
\\sim Ueq, Uanis(F3) \\sim Ueq, Uanis(C13) \\sim Ueq, Uanis(C12) \\sim Ueq,
Uanis(C11) \\sim Ueq, Uanis(C10) \\sim Ueq: with sigma of 0.1 and sigma for
terminal atoms of 0.2
5. Rigid body (RIGU) restrains
 C15, C20, C19, C18, C17, C16
 with sigma for 1-2 distances of 0.004 and sigma for 1-3 distances of 0.004
 C1, C2, C3, C4, C5, C6
 with sigma for 1-2 distances of 0.004 and sigma for 1-3 distances of 0.004
6. Others
 Fixed Sof: F14(0.5) F12(0.5) F15(0.5) F13(0.5) F18(0.5) F17(0.5) F16(0.5)
 C25B(0.5) C26(0.5) C27(0.5) F14B(0.5) F18B(0.5) F15B(0.5) C27B(0.5) F17B(0.5)
 C26B(0.5) F16B(0.5) C25(0.5) F13B(0.5) F12B(0.5)
7.a Riding coordinates:
 C28(H28A,H28B,H28C), C14(H14A,H14B,H14C)
7.b Ternary CH refined with riding coordinates:
 C7(H7), C21(H21)
7.c Secondary CH2 refined with riding coordinates:
 C8(H8A,H8B), C9(H9A,H9B), C22(H22A,H22B), C23(H23A,H23B)
7.d Aromatic/amide H refined with riding coordinates:
 C6(H6), C5(H5), C3(H3), C2(H2), C20(H20), C19(H19), C17(H17), C16(H16)
7.e Fitted hexagon refined as free rotating group:
 C1(C6,C5,C4,C3,C2), C15(C20,C19,C18,C17,C16)
;
_olex2_submission_special_instructions 'No special instructions were received'

loop_
_space_group_symop_operation_xyz
'x, y, z'
'-x, y+1/2, -z'

loop_
_atom_site_label
_atom_site_type_symbol
_atom_site_fract_x
_atom_site_fract_y
_atom_site_fract_z
_atom_site_U_iso_or_equiv
_atom_site_adp_type
_atom_site_occupancy
_atom_site_site_symmetry_order
_atom_site_calc_flag
_atom_site_refinement_flags_posn
_atom_site_refinement_flags_adp
_atom_site_refinement_flags_occupancy
_atom_site_disorder_assembly
_atom_site_disorder_group
Br1 Br -0.3124(2) 0.38353(3) -0.80848(18) 0.0879(5) Uani 1 1 d . . . . .
S1 S 0.5771(4) 0.47904(6) 0.0428(4) 0.0574(6) Uani 1 1 d . . . . .
F1 F 0.001(3) 0.3478(3) -0.203(2) 0.202(6) Uani 1 1 d D U . . .
F2 F 0.369(3) 0.36330(19) -0.191(2) 0.201(7) Uani 1 1 d D U . . .
F3 F 0.094(3) 0.3051(3) -0.402(3) 0.232(8) Uani 1 1 d D U . . .
F4 F 0.460(3) 0.3211(4) -0.424(3) 0.233(8) Uani 1 1 d D U . . .
F5 F 0.451(6) 0.2736(3) -0.223(4) 0.338(15) Uani 1 1 d D U . . .
F6 F 0.563(4) 0.3143(3) -0.051(3) 0.276(12) Uani 1 1 d D U . . .
F7 F 0.377(5) 0.2707(4) 0.100(4) 0.319(14) Uani 1 1 d D U . . .
F8 F 0.054(4) 0.2782(7) -0.114(5) 0.398(19) Uani 1 1 d D U . . .
F9 F 0.209(6) 0.3153(4) 0.079(3) 0.329(13) Uani 1 1 d D U . . .
O1 O 0.7981(13) 0.48438(19) -0.0323(14) 0.083(3) Uani 1 1 d . . . . .
O2 O 0.5825(18) 0.46904(19) 0.2330(12) 0.089(3) Uani 1 1 d . . . . .
C1 C 0.4135(10) 0.45474(13) -0.1114(8) 0.053(2) Uani 1 1 d G . . . .
C6 C 0.4782(10) 0.44782(14) -0.2920(9) 0.063(3) Uani 1 1 d G . . . .
H6 H 0.608835 0.456401 -0.335587 0.075 Uiso 1 1 calc R U . . .
C5 C 0.3477(11) 0.42809(15) -0.4074(7) 0.062(3) Uani 1 1 d G . . . .
H5 H 0.390935 0.423459 -0.528288 0.074 Uiso 1 1 calc R U . . .
C4 C 0.1524(10) 0.41526(14) -0.3423(8) 0.052(2) Uani 1 1 d G . . . .
C3 C 0.0877(10) 0.42218(15) -0.1617(8) 0.058(2) Uani 1 1 d G . . . .
H3 H -0.042883 0.413599 -0.118082 0.070 Uiso 1 1 calc R U . . .
C2 C 0.2183(11) 0.44192(15) -0.0462(7) 0.061(2) Uani 1 1 d G . . . .
H2 H 0.175014 0.446542 0.074623 0.073 Uiso 1 1 calc R U . . .
C7 C 0.0068(18) 0.3929(2) -0.4657(15) 0.058(3) Uani 1 1 d . . . . .
H7 H -0.133148 0.388626 -0.401932 0.070 Uiso 1 1 calc R U . . .
C8 C -0.074(2) 0.4057(3) -0.6612(15) 0.071(3) Uani 1 1 d . . . . .
H8A H 0.060432 0.407464 -0.734030 0.086 Uiso 1 1 calc R U . . .
H8B H -0.133804 0.424762 -0.643011 0.086 Uiso 1 1 calc R U . . .
C9 C 0.139(2) 0.3650(3) -0.4853(18) 0.077(3) Uani 1 1 d D . . . .
H9A H 0.047340 0.352867 -0.577477 0.092 Uiso 1 1 calc R U . . .
H9B H 0.286162 0.369161 -0.536572 0.092 Uiso 1 1 calc R U . . .
C10 C 0.191(2) 0.3489(3) -0.297(2) 0.098(4) Uani 1 1 d D U . . .
C11 C 0.285(3) 0.3192(3) -0.308(3) 0.145(5) Uani 1 1 d D U . . .
C12 C 0.388(3) 0.2997(4) -0.158(2) 0.205(7) Uani 1 1 d D U . . .
C13 C 0.234(4) 0.2908(6) -0.006(4) 0.281(11) Uani 1 1 d D U . . .
C28 C 0.4102(19) 0.5104(2) 0.0251(18) 0.066(3) Uani 1 1 d . . . . .
H28A H 0.492004 0.525106 0.101881 0.099 Uiso 1 1 d R U . . .
H28B H 0.260884 0.507006 0.071001 0.099 Uiso 1 1 d R U . . .
H28C H 0.386754 0.516496 -0.107089 0.099 Uiso 1 1 d R U . . .
Br2 Br 1.7060(3) 0.62692(4) 1.3634(2) 0.1056(6) Uani 1 1 d . . . . .
S2 S 0.8600(5) 0.53066(6) 0.5003(4) 0.0626(7) Uani 1 1 d . . . . .
F10 F 1.053(3) 0.6696(3) 1.1054(19) 0.172(5) Uani 1 1 d D U . . .
F11 F 0.9682(17) 0.6493(2) 0.8262(19) 0.145(4) Uani 1 1 d D U . . .
F14 F 1.253(6) 0.6769(6) 0.580(4) 0.161(10) Uani 0.5 1 d D U P A 1
F12 F 1.363(5) 0.7060(6) 0.915(5) 0.158(12) Uani 0.5 1 d D U P A 1
F15 F 0.881(4) 0.6914(6) 0.583(5) 0.202(12) Uani 0.5 1 d D U P A 1
F13 F 0.977(7) 0.7127(6) 0.920(5) 0.212(16) Uani 0.5 1 d D U P A 1
F18 F 1.381(7) 0.7348(10) 0.601(7) 0.272(16) Uani 0.5 1 d D U P A 1
F17 F 1.012(10) 0.7464(6) 0.617(9) 0.292(18) Uani 0.5 1 d D U P A 1
F16 F 1.110(10) 0.7242(10) 0.360(4) 0.274(18) Uani 0.5 1 d D U P A 1
O3 O 0.6353(13) 0.5247(2) 0.5634(13) 0.084(2) Uani 1 1 d . . . . .
O4 O 0.868(2) 0.5414(2) 0.3092(12) 0.096(3) Uani 1 1 d . . . . .
C14 C 1.028(2) 0.4994(3) 0.5292(17) 0.071(3) Uani 1 1 d . . . . .
H14A H 1.007583 0.490648 0.650755 0.106 Uiso 1 1 d R U . . .
H14B H 1.190053 0.504128 0.525585 0.106 Uiso 1 1 d R U . . .
H14C H 0.978913 0.486318 0.426585 0.106 Uiso 1 1 d R U . . .
C15 C 1.0098(12) 0.55479(14) 0.6633(8) 0.058(2) Uani 1 1 d G . . . .
C20 C 1.1764(14) 0.57301(17) 0.5996(8) 0.078(3) Uani 1 1 d G . . . .
H20 H 1.215750 0.571498 0.474167 0.094 Uiso 1 1 calc R U . . .
C19 C 1.2841(14) 0.59351(16) 0.7234(10) 0.082(4) Uani 1 1 d G . . . .
H19 H 1.395552 0.605706 0.680722 0.098 Uiso 1 1 calc R U . . .
C18 C 1.2253(12) 0.59578(14) 0.9109(9) 0.059(2) Uani 1 1 d G . . . .
C17 C 1.0588(12) 0.57755(15) 0.9746(7) 0.061(2) Uani 1 1 d G . . . .
H17 H 1.019399 0.579064 1.100046 0.073 Uiso 1 1 calc R U . . .
C16 C 0.9510(11) 0.55705(14) 0.8508(9) 0.060(2) Uani 1 1 d G . . . .
H16 H 0.839594 0.544856 0.893493 0.072 Uiso 1 1 calc R U . . .
C21 C 1.3362(19) 0.6187(2) 1.0510(18) 0.069(3) Uani 1 1 d . . . . .
H21 H 1.236139 0.620484 1.155670 0.082 Uiso 1 1 calc R U . . .
C22 C 1.568(2) 0.6060(3) 1.137(2) 0.082(4) Uani 1 1 d . . . . .
H22A H 1.677326 0.606069 1.040320 0.098 Uiso 1 1 calc R U . . .
H22B H 1.543367 0.586329 1.173036 0.098 Uiso 1 1 calc R U . . .
C23 C 1.360(2) 0.6482(3) 0.967(2) 0.083(4) Uani 1 1 d . . . . .
H23A H 1.424855 0.646227 0.844415 0.100 Uiso 1 1 calc R U . . .
H23B H 1.471971 0.658941 1.052406 0.100 Uiso 1 1 calc R U . . .
C24 C 1.129(3) 0.6656(2) 0.932(3) 0.110(4) Uani 1 1 d D U . . .
C25B C 1.120(5) 0.6951(5) 0.842(3) 0.146(7) Uani 0.5 1 d D U P B 2
C26 C 1.112(5) 0.6981(5) 0.639(3) 0.159(7) Uani 0.5 1 d D U P A 1
C27 C 1.160(6) 0.7262(5) 0.552(5) 0.227(11) Uani 0.5 1 d D U P A 1
F14B F 1.074(10) 0.6774(8) 0.533(5) 0.268(18) Uani 0.5 1 d D U P B 2
F18B F 0.907(5) 0.7284(10) 0.488(7) 0.299(18) Uani 0.5 1 d D U P B 2
F15B F 1.422(6) 0.6918(8) 0.659(6) 0.222(14) Uani 0.5 1 d D U P B 2
C27B C 1.143(6) 0.7263(6) 0.542(5) 0.232(11) Uani 0.5 1 d D U P B 2
F17B F 1.207(10) 0.7484(5) 0.658(7) 0.243(16) Uani 0.5 1 d D U P B 2
C26B C 1.192(5) 0.6985(5) 0.640(4) 0.176(8) Uani 0.5 1 d D U P B 2
F16B F 1.258(9) 0.7271(11) 0.384(6) 0.297(19) Uani 0.5 1 d D U P B 2
C25 C 1.149(4) 0.6951(4) 0.855(3) 0.124(6) Uani 0.5 1 d D U P A 1
F13B F 1.272(7) 0.7119(6) 0.957(5) 0.192(16) Uani 0.5 1 d D U P B 2
F12B F 0.898(5) 0.7063(6) 0.834(5) 0.190(12) Uani 0.5 1 d D U P B 2

loop_
_atom_site_aniso_label
_atom_site_aniso_U_11
_atom_site_aniso_U_22
_atom_site_aniso_U_33
_atom_site_aniso_U_23
_atom_site_aniso_U_13
_atom_site_aniso_U_12
Br1 0.0879(9) 0.1086(11) 0.0628(7) -0.0134(7) -0.0114(6) -0.0255(8)
S1 0.0629(14) 0.0553(14) 0.0502(14) -0.0027(11) -0.0116(11) -0.0016(11)
F1 0.257(13) 0.203(12) 0.164(11) 0.111(10) 0.108(10) 0.075(10)
F2 0.285(13) 0.073(5) 0.204(13) -0.005(6) -0.164(11) 0.014(7)
F3 0.317(17) 0.088(7) 0.254(17) -0.002(9) -0.129(14) -0.046(10)
F4 0.267(16) 0.178(13) 0.266(19) 0.007(12) 0.079(15) 0.106(12)
F5 0.48(4) 0.154(14) 0.35(3) -0.041(15) -0.08(2) 0.108(19)
F6 0.266(18) 0.130(11) 0.38(3) 0.037(13) -0.176(18) 0.006(11)
F7 0.36(3) 0.230(19) 0.35(3) 0.15(2) -0.03(2) 0.005(18)
F8 0.28(3) 0.51(5) 0.38(4) 0.06(3) -0.05(2) -0.12(3)
F9 0.50(4) 0.25(2) 0.24(2) 0.119(16) 0.03(2) 0.09(2)
O1 0.057(4) 0.082(6) 0.109(7) -0.025(5) -0.001(4) -0.013(4)
O2 0.119(7) 0.085(6) 0.054(5) 0.006(4) -0.027(5) -0.026(5)
C1 0.054(5) 0.058(6) 0.045(5) 0.001(4) -0.007(4) -0.004(4)
C6 0.060(6) 0.071(7) 0.058(6) -0.010(5) 0.006(4) -0.017(5)
C5 0.062(5) 0.073(7) 0.053(6) -0.016(5) 0.013(4) -0.012(5)
C4 0.058(5) 0.050(6) 0.046(5) -0.001(4) -0.003(4) -0.006(4)
C3 0.059(5) 0.068(6) 0.046(5) 0.006(4) 0.002(4) -0.005(5)
C2 0.065(6) 0.072(7) 0.045(5) -0.005(4) -0.001(4) -0.006(5)
C7 0.057(5) 0.061(6) 0.054(6) -0.005(5) -0.005(4) -0.020(5)
C8 0.083(7) 0.081(8) 0.047(6) 0.002(5) -0.005(5) -0.021(6)
C9 0.087(8) 0.056(7) 0.083(8) -0.011(6) -0.011(7) -0.007(6)
C10 0.106(9) 0.082(7) 0.099(11) 0.002(7) -0.023(7) -0.004(7)
C11 0.176(14) 0.076(8) 0.173(16) 0.004(9) -0.029(9) -0.012(9)
C12 0.26(2) 0.084(11) 0.249(18) 0.039(10) -0.082(11) 0.002(12)
C13 0.35(3) 0.24(3) 0.23(3) 0.086(16) -0.059(16) -0.020(18)
C28 0.059(6) 0.060(7) 0.077(7) -0.014(6) -0.004(5) -0.001(5)
Br2 0.0958(10) 0.1320(14) 0.0839(10) -0.0144(9) -0.0141(8) -0.0293(9)
S2 0.0691(15) 0.0656(17) 0.0487(14) 0.0024(12) -0.0127(12) -0.0051(13)
F10 0.206(12) 0.137(9) 0.185(10) 0.023(7) 0.070(9) 0.068(9)
F11 0.092(6) 0.102(6) 0.230(11) 0.026(7) -0.039(7) -0.015(5)
F14 0.22(3) 0.130(17) 0.138(18) 0.037(16) 0.06(2) 0.022(19)
F12 0.166(18) 0.082(14) 0.21(3) 0.029(17) -0.057(18) -0.041(13)
F15 0.194(17) 0.14(2) 0.24(3) 0.01(2) -0.10(2) 0.023(14)
F13 0.23(3) 0.17(2) 0.23(3) 0.00(2) 0.03(3) 0.11(2)
F18 0.36(3) 0.23(4) 0.22(3) 0.05(3) -0.02(3) -0.11(3)
F17 0.43(4) 0.109(18) 0.32(4) 0.06(3) -0.01(4) 0.01(3)
F16 0.35(5) 0.25(4) 0.206(19) 0.104(19) -0.07(3) 0.02(3)
O3 0.056(4) 0.103(6) 0.091(6) -0.018(5) -0.004(4) -0.008(4)
O4 0.144(8) 0.084(6) 0.052(5) 0.012(4) -0.024(5) -0.025(6)
C14 0.082(8) 0.067(7) 0.059(6) -0.004(5) -0.008(6) 0.002(6)
C15 0.059(5) 0.063(6) 0.049(5) 0.005(4) -0.004(4) -0.004(5)
C20 0.086(8) 0.098(9) 0.052(6) -0.014(6) 0.017(5) -0.032(7)
C19 0.094(9) 0.087(8) 0.067(7) -0.001(6) 0.021(6) -0.037(7)
C18 0.059(6) 0.060(6) 0.058(5) -0.006(5) 0.004(4) -0.002(4)
C17 0.070(6) 0.061(6) 0.054(6) 0.000(4) 0.014(5) -0.004(5)
C16 0.065(6) 0.058(6) 0.055(5) 0.012(4) 0.005(4) -0.006(5)
C21 0.062(6) 0.071(7) 0.072(7) -0.007(6) 0.007(5) -0.008(5)
C22 0.064(7) 0.098(9) 0.080(8) -0.029(7) -0.006(6) -0.001(7)
C23 0.091(9) 0.077(8) 0.080(8) -0.007(7) 0.000(7) -0.033(7)
C24 0.100(10) 0.088(7) 0.132(10) 0.015(8) -0.023(8) -0.002(6)
C25B 0.150(16) 0.097(13) 0.177(15) 0.023(13) -0.038(15) -0.022(14)
C26 0.188(18) 0.121(14) 0.156(13) 0.022(13) -0.030(15) 0.010(14)
C27 0.31(3) 0.144(16) 0.208(19) 0.068(18) -0.05(2) -0.011(17)
F14B 0.35(4) 0.21(2) 0.24(3) -0.08(3) 0.02(4) -0.11(3)
F18B 0.31(3) 0.30(4) 0.26(4) 0.11(3) -0.11(2) -0.01(3)
F15B 0.22(2) 0.21(3) 0.24(3) 0.10(3) 0.03(2) 0.01(2)
C27B 0.30(3) 0.175(17) 0.21(2) 0.075(16) -0.06(2) 0.00(2)
F17B 0.29(4) 0.103(14) 0.32(3) 0.075(16) -0.06(3) 0.02(2)
C26B 0.210(19) 0.126(14) 0.182(15) 0.033(12) -0.027(16) -0.049(17)
F16B 0.38(4) 0.27(4) 0.23(3) 0.12(2) -0.02(3) -0.06(4)
C25 0.130(15) 0.090(12) 0.149(13) 0.001(11) -0.005(13) -0.005(12)
F13B 0.21(3) 0.123(19) 0.22(2) -0.02(2) -0.06(2) -0.06(2)
F12B 0.165(17) 0.14(2) 0.25(3) 0.06(2) -0.040(17) 0.043(15)

loop_
_atom_type_symbol
_atom_type_description
_atom_type_scat_dispersion_real
_atom_type_scat_dispersion_imag
_atom_type_scat_source
C C 0.0181 0.0091 'International Tables Vol C Tables 4.2.6.8 and 6.1.1.4'
H H 0.0000 0.0000 'International Tables Vol C Tables 4.2.6.8 and 6.1.1.4'
Br Br -0.6763 1.2805 'International Tables Vol C Tables 4.2.6.8 and 6.1.1.4'
F F 0.0727 0.0534 'International Tables Vol C Tables 4.2.6.8 and 6.1.1.4'
O O 0.0492 0.0322 'International Tables Vol C Tables 4.2.6.8 and 6.1.1.4'
S S 0.3331 0.5567 'International Tables Vol C Tables 4.2.6.8 and 6.1.1.4'

loop_
_geom_angle_atom_site_label_1
_geom_angle_atom_site_label_2
_geom_angle_atom_site_label_3
_geom_angle
_geom_angle_site_symmetry_1
_geom_angle_site_symmetry_3
_geom_angle_publ_flag
O1 S1 C1 108.7(4) . . ?
O1 S1 C28 108.8(6) . . ?
O2 S1 O1 118.1(6) . . ?
O2 S1 C1 108.4(4) . . ?
O2 S1 C28 107.6(6) . . ?
C28 S1 C1 104.5(5) . . ?
C6 C1 S1 121.7(3) . . ?
C6 C1 C2 120.0 . . ?
C2 C1 S1 118.2(3) . . ?
C1 C6 H6 120.0 . . ?
C5 C6 C1 120.0 . . ?
C5 C6 H6 120.0 . . ?
C6 C5 H5 120.0 . . ?
C6 C5 C4 120.0 . . ?
C4 C5 H5 120.0 . . ?
C5 C4 C7 121.1(5) . . ?
C3 C4 C5 120.0 . . ?
C3 C4 C7 118.8(5) . . ?
C4 C3 H3 120.0 . . ?
C2 C3 C4 120.0 . . ?
C2 C3 H3 120.0 . . ?
C1 C2 H2 120.0 . . ?
C3 C2 C1 120.0 . . ?
C3 C2 H2 120.0 . . ?
C4 C7 H7 107.8 . . ?
C8 C7 C4 109.0(8) . . ?
C8 C7 H7 107.8 . . ?
C8 C7 C9 111.3(10) . . ?
C9 C7 C4 112.8(8) . . ?
C9 C7 H7 107.8 . . ?
Br1 C8 H8A 108.9 . . ?
Br1 C8 H8B 108.9 . . ?
C7 C8 Br1 113.3(8) . . ?
C7 C8 H8A 108.9 . . ?
C7 C8 H8B 108.9 . . ?
H8A C8 H8B 107.7 . . ?
C7 C9 H9A 108.8 . . ?
C7 C9 H9B 108.8 . . ?
H9A C9 H9B 107.7 . . ?
C10 C9 C7 113.6(10) . . ?
C10 C9 H9A 108.8 . . ?
C10 C9 H9B 108.8 . . ?
F1 C10 F2 110.9(14) . . ?
F1 C10 C9 110.6(11) . . ?
F1 C10 C11 107.8(12) . . ?
F2 C10 C9 106.7(11) . . ?
F2 C10 C11 103.6(11) . . ?
C11 C10 C9 117.0(13) . . ?
F3 C11 C10 101.5(11) . . ?
F3 C11 C12 106.3(12) . . ?
F4 C11 F3 110.3(16) . . ?
F4 C11 C10 105.1(12) . . ?
F4 C11 C12 101.6(12) . . ?
C12 C11 C10 131.4(15) . . ?
F5 C12 F6 115.1(17) . . ?
F5 C12 C11 114.9(15) . . ?
F5 C12 C13 100.6(14) . . ?
F6 C12 C11 107.0(12) . . ?
F6 C12 C13 102.0(14) . . ?
C11 C12 C13 116.8(17) . . ?
F7 C13 C12 101.5(17) . . ?
F8 C13 F7 111.7(19) . . ?
F8 C13 C12 101.7(18) . . ?
F9 C13 F7 116(2) . . ?
F9 C13 F8 122(2) . . ?
F9 C13 C12 100.2(17) . . ?
S1 C28 H28A 109.4 . . ?
S1 C28 H28B 109.6 . . ?
S1 C28 H28C 109.5 . . ?
H28A C28 H28B 109.4 . . ?
H28A C28 H28C 109.4 . . ?
H28B C28 H28C 109.5 . . ?
O3 S2 C14 107.5(6) . . ?
O3 S2 C15 108.6(4) . . ?
O4 S2 O3 118.5(6) . . ?
O4 S2 C14 109.1(7) . . ?
O4 S2 C15 108.2(5) . . ?
C14 S2 C15 103.9(5) . . ?
S2 C14 H14A 109.9 . . ?
S2 C14 H14B 109.0 . . ?
S2 C14 H14C 109.7 . . ?
H14A C14 H14B 109.4 . . ?
H14A C14 H14C 109.4 . . ?
H14B C14 H14C 109.4 . . ?
C20 C15 S2 119.5(4) . . ?
C20 C15 C16 120.0 . . ?
C16 C15 S2 120.4(4) . . ?
C15 C20 H20 120.0 . . ?
C19 C20 C15 120.0 . . ?
C19 C20 H20 120.0 . . ?
C20 C19 H19 120.0 . . ?
C18 C19 C20 120.0 . . ?
C18 C19 H19 120.0 . . ?
C19 C18 C21 121.6(6) . . ?
C17 C18 C19 120.0 . . ?
C17 C18 C21 118.4(6) . . ?
C18 C17 H17 120.0 . . ?
C18 C17 C16 120.0 . . ?
C16 C17 H17 120.0 . . ?
C15 C16 H16 120.0 . . ?
C17 C16 C15 120.0 . . ?
C17 C16 H16 120.0 . . ?
C18 C21 H21 107.3 . . ?
C22 C21 C18 105.1(9) . . ?
C22 C21 H21 107.3 . . ?
C23 C21 C18 115.9(10) . . ?
C23 C21 H21 107.3 . . ?
C23 C21 C22 113.5(11) . . ?
Br2 C22 H22A 109.1 . . ?
Br2 C22 H22B 109.1 . . ?
C21 C22 Br2 112.5(8) . . ?
C21 C22 H22A 109.1 . . ?
C21 C22 H22B 109.1 . . ?
H22A C22 H22B 107.8 . . ?
C21 C23 H23A 108.4 . . ?
C21 C23 H23B 108.4 . . ?
C21 C23 C24 115.4(11) . . ?
H23A C23 H23B 107.5 . . ?
C24 C23 H23A 108.4 . . ?
C24 C23 H23B 108.4 . . ?
F10 C24 F11 107.6(14) . . ?
F10 C24 C23 106.8(12) . . ?
F10 C24 C25B 104.4(13) . . ?
F10 C24 C25 104.0(12) . . ?
F11 C24 C23 107.7(11) . . ?
F11 C24 C25B 107.3(12) . . ?
F11 C24 C25 113.7(13) . . ?
C25B C24 C23 122.2(15) . . ?
C25 C24 C23 116.4(14) . . ?
C26B C25B C24 119(2) . . ?
F13B C25B C24 106.7(17) . . ?
F13B C25B C26B 105.4(17) . . ?
F13B C25B F12B 109.3(19) . . ?
F12B C25B C24 110.8(15) . . ?
F12B C25B C26B 105.5(18) . . ?
F14 C26 F15 109.2(19) . . ?
F14 C26 C27 112.3(18) . . ?
F14 C26 C25 102.0(16) . . ?
F15 C26 C27 107.7(16) . . ?
F15 C26 C25 106.6(17) . . ?
C27 C26 C25 119(2) . . ?
F18 C27 F17 108(2) . . ?
F18 C27 F16 112(2) . . ?
F18 C27 C26 112(2) . . ?
F17 C27 C26 109(2) . . ?
F16 C27 F17 108(2) . . ?
F16 C27 C26 108.5(19) . . ?
F18B C27B C26B 109(2) . . ?
F17B C27B F18B 108(2) . . ?
F17B C27B C26B 112(2) . . ?
F16B C27B F18B 109(2) . . ?
F16B C27B F17B 110(2) . . ?
F16B C27B C26B 108.6(19) . . ?
F14B C26B C25B 105.3(18) . . ?
F14B C26B C27B 108.9(19) . . ?
F15B C26B C25B 104.4(18) . . ?
F15B C26B F14B 108(2) . . ?
F15B C26B C27B 112.3(18) . . ?
C27B C26B C25B 118(2) . . ?
F12 C25 F13 108.8(18) . . ?
F12 C25 C24 110.1(16) . . ?
F12 C25 C26 107.3(17) . . ?
F13 C25 C24 110.1(16) . . ?
F13 C25 C26 104.0(17) . . ?
C24 C25 C26 116.2(18) . . ?

loop_
_geom_bond_atom_site_label_1
_geom_bond_atom_site_label_2
_geom_bond_distance
_geom_bond_site_symmetry_2
_geom_bond_publ_flag
Br1 C8 1.924(11) . ?
S1 O1 1.445(9) . ?
S1 O2 1.404(9) . ?
S1 C1 1.764(5) . ?
S1 C28 1.752(11) . ?
F1 C10 1.333(16) . ?
F2 C10 1.371(14) . ?
F3 C11 1.380(17) . ?
F4 C11 1.360(19) . ?
F5 C12 1.366(19) . ?
F6 C12 1.368(18) . ?
F7 C13 1.40(2) . ?
F8 C13 1.34(2) . ?
F9 C13 1.31(2) . ?
C1 C6 1.3900 . ?
C1 C2 1.3900 . ?
C6 H6 0.9300 . ?
C6 C5 1.3900 . ?
C5 H5 0.9300 . ?
C5 C4 1.3900 . ?
C4 C3 1.3900 . ?
C4 C7 1.542(10) . ?
C3 H3 0.9300 . ?
C3 C2 1.3900 . ?
C2 H2 0.9300 . ?
C7 H7 0.9800 . ?
C7 C8 1.515(15) . ?
C7 C9 1.525(17) . ?
C8 H8A 0.9700 . ?
C8 H8B 0.9700 . ?
C9 H9A 0.9700 . ?
C9 H9B 0.9700 . ?
C9 C10 1.516(16) . ?
C10 C11 1.499(16) . ?
C11 C12 1.465(18) . ?
C12 C13 1.51(2) . ?
C28 H28A 0.9609 . ?
C28 H28B 0.9601 . ?
C28 H28C 0.9602 . ?
Br2 C22 1.950(12) . ?
S2 O3 1.435(9) . ?
S2 O4 1.431(9) . ?
S2 C14 1.751(12) . ?
S2 C15 1.759(5) . ?
F10 C24 1.341(18) . ?
F11 C24 1.354(15) . ?
F14 C26 1.37(2) . ?
F12 C25 1.35(2) . ?
F15 C26 1.38(2) . ?
F13 C25 1.40(2) . ?
F18 C27 1.34(2) . ?
F17 C27 1.38(3) . ?
F16 C27 1.34(3) . ?
C14 H14A 0.9604 . ?
C14 H14B 0.9595 . ?
C14 H14C 0.9607 . ?
C15 C20 1.3900 . ?
C15 C16 1.3900 . ?
C20 H20 0.9300 . ?
C20 C19 1.3900 . ?
C19 H19 0.9300 . ?
C19 C18 1.3900 . ?
C18 C17 1.3900 . ?
C18 C21 1.542(12) . ?
C17 H17 0.9300 . ?
C17 C16 1.3900 . ?
C16 H16 0.9300 . ?
C21 H21 0.9800 . ?
C21 C22 1.519(17) . ?
C21 C23 1.514(18) . ?
C22 H22A 0.9700 . ?
C22 H22B 0.9700 . ?
C23 H23A 0.9700 . ?
C23 H23B 0.9700 . ?
C23 C24 1.55(2) . ?
C24 C25B 1.52(2) . ?
C24 C25 1.49(2) . ?
C25B C26B 1.51(2) . ?
C25B F13B 1.37(2) . ?
C25B F12B 1.37(2) . ?
C26 C27 1.49(2) . ?
C26 C25 1.51(2) . ?
F14B C26B 1.37(2) . ?
F18B C27B 1.37(3) . ?
F15B C26B 1.35(2) . ?
C27B F17B 1.34(2) . ?
C27B C26B 1.49(2) . ?
C27B F16B 1.34(3) . ?

loop_
_geom_torsion_atom_site_label_1
_geom_torsion_atom_site_label_2
_geom_torsion_atom_site_label_3
_geom_torsion_atom_site_label_4
_geom_torsion
_geom_torsion_site_symmetry_1
_geom_torsion_site_symmetry_2
_geom_torsion_site_symmetry_3
_geom_torsion_site_symmetry_4
_geom_torsion_publ_flag
S1 C1 C6 C5 178.6(5) . . . . ?
S1 C1 C2 C3 -178.6(5) . . . . ?
F1 C10 C11 F3 58.1(18) . . . . ?
F1 C10 C11 F4 172.9(15) . . . . ?
F1 C10 C11 C12 -66(2) . . . . ?
F2 C10 C11 F3 175.6(15) . . . . ?
F2 C10 C11 F4 -69.5(18) . . . . ?
F2 C10 C11 C12 51(2) . . . . ?
F3 C11 C12 F5 57(2) . . . . ?
F3 C11 C12 F6 -174.2(19) . . . . ?
F3 C11 C12 C13 -61(2) . . . . ?
F4 C11 C12 F5 -59(2) . . . . ?
F4 C11 C12 F6 70(2) . . . . ?
F4 C11 C12 C13 -176.2(17) . . . . ?
F5 C12 C13 F7 50(2) . . . . ?
F5 C12 C13 F8 -65(2) . . . . ?
F5 C12 C13 F9 169(2) . . . . ?
F6 C12 C13 F7 -68.9(18) . . . . ?
F6 C12 C13 F8 175.8(19) . . . . ?
F6 C12 C13 F9 50(2) . . . . ?
O1 S1 C1 C6 -12.1(6) . . . . ?
O1 S1 C1 C2 166.5(5) . . . . ?
O2 S1 C1 C6 -141.6(6) . . . . ?
O2 S1 C1 C2 37.0(6) . . . . ?
C1 C6 C5 C4 0.0 . . . . ?
C6 C1 C2 C3 0.0 . . . . ?
C6 C5 C4 C3 0.0 . . . . ?
C6 C5 C4 C7 -178.9(8) . . . . ?
C5 C4 C3 C2 0.0 . . . . ?
C5 C4 C7 C8 -55.5(11) . . . . ?
C5 C4 C7 C9 68.7(10) . . . . ?
C4 C3 C2 C1 0.0 . . . . ?
C4 C7 C8 Br1 -167.0(7) . . . . ?
C4 C7 C9 C10 66.0(12) . . . . ?
C3 C4 C7 C8 125.5(8) . . . . ?
C3 C4 C7 C9 -110.2(8) . . . . ?
C2 C1 C6 C5 0.0 . . . . ?
C7 C4 C3 C2 178.9(7) . . . . ?
C7 C9 C10 F1 46.2(15) . . . . ?
C7 C9 C10 F2 -74.5(14) . . . . ?
C7 C9 C10 C11 170.2(11) . . . . ?
C8 C7 C9 C10 -171.1(10) . . . . ?
C9 C7 C8 Br1 67.8(11) . . . . ?
C9 C10 C11 F3 -67.3(17) . . . . ?
C9 C10 C11 F4 47.6(17) . . . . ?
C9 C10 C11 C12 168.5(16) . . . . ?
C10 C11 C12 F5 179(2) . . . . ?
C10 C11 C12 F6 -52(2) . . . . ?
C10 C11 C12 C13 62(2) . . . . ?
C11 C12 C13 F7 174.9(17) . . . . ?
C11 C12 C13 F8 60(2) . . . . ?
C11 C12 C13 F9 -66(2) . . . . ?
C28 S1 C1 C6 104.0(6) . . . . ?
C28 S1 C1 C2 -77.5(6) . . . . ?
S2 C15 C20 C19 175.5(6) . . . . ?
S2 C15 C16 C17 -175.5(6) . . . . ?
F10 C24 C25B C26B -179.1(18) . . . . ?
F10 C24 C25B F13B 62(2) . . . . ?
F10 C24 C25B F12B -57(2) . . . . ?
F10 C24 C25 F12 87(2) . . . . ?
F10 C24 C25 F13 -33(2) . . . . ?
F10 C24 C25 C26 -150.5(18) . . . . ?
F11 C24 C25B C26B -65(2) . . . . ?
F11 C24 C25B F13B 176(2) . . . . ?
F11 C24 C25B F12B 57(2) . . . . ?
F11 C24 C25 F12 -156(2) . . . . ?
F11 C24 C25 F13 84(2) . . . . ?
F11 C24 C25 C26 -34(2) . . . . ?
F14 C26 C27 F18 -61(4) . . . . ?
F14 C26 C27 F17 180(3) . . . . ?
F14 C26 C27 F16 63(3) . . . . ?
F14 C26 C25 F12 75(3) . . . . ?
F14 C26 C25 F13 -169(2) . . . . ?
F14 C26 C25 C24 -48(2) . . . . ?
F15 C26 C27 F18 179(3) . . . . ?
F15 C26 C27 F17 60(4) . . . . ?
F15 C26 C27 F16 -57(3) . . . . ?
F15 C26 C25 F12 -170(2) . . . . ?
F15 C26 C25 F13 -55(3) . . . . ?
F15 C26 C25 C24 66(2) . . . . ?
O3 S2 C15 C20 -152.7(6) . . . . ?
O3 S2 C15 C16 22.8(7) . . . . ?
O4 S2 C15 C20 -22.8(7) . . . . ?
O4 S2 C15 C16 152.7(6) . . . . ?
C14 S2 C15 C20 93.0(6) . . . . ?
C14 S2 C15 C16 -91.4(6) . . . . ?
C15 C20 C19 C18 0.0 . . . . ?
C20 C15 C16 C17 0.0 . . . . ?
C20 C19 C18 C17 0.0 . . . . ?
C20 C19 C18 C21 -178.5(8) . . . . ?
C19 C18 C17 C16 0.0 . . . . ?
C19 C18 C21 C22 -84.0(10) . . . . ?
C19 C18 C21 C23 42.2(12) . . . . ?
C18 C17 C16 C15 0.0 . . . . ?
C18 C21 C22 Br2 -166.2(8) . . . . ?
C18 C21 C23 C24 75.5(14) . . . . ?
C17 C18 C21 C22 97.6(10) . . . . ?
C17 C18 C21 C23 -136.3(9) . . . . ?
C16 C15 C20 C19 0.0 . . . . ?
C21 C18 C17 C16 178.5(8) . . . . ?
C21 C23 C24 F10 62.5(14) . . . . ?
C21 C23 C24 F11 -52.9(17) . . . . ?
C21 C23 C24 C25B -177.7(14) . . . . ?
C21 C23 C24 C25 178.1(13) . . . . ?
C22 C21 C23 C24 -162.7(12) . . . . ?
C23 C21 C22 Br2 66.2(13) . . . . ?
C23 C24 C25B C26B 60(2) . . . . ?
C23 C24 C25B F13B -59(3) . . . . ?
C23 C24 C25B F12B -178(2) . . . . ?
C23 C24 C25 F12 -30(2) . . . . ?
C23 C24 C25 F13 -150(2) . . . . ?
C23 C24 C25 C26 92(2) . . . . ?
C24 C25B C26B F14B 48(3) . . . . ?
C24 C25B C26B F15B -65(3) . . . . ?
C24 C25B C26B C27B 170(2) . . . . ?
C27 C26 C25 F12 -49(3) . . . . ?
C27 C26 C25 F13 67(2) . . . . ?
C27 C26 C25 C24 -172(2) . . . . ?
F18B C27B C26B C25B -73(3) . . . . ?
F18B C27B C26B F14B 47(4) . . . . ?
F18B C27B C26B F15B 166(3) . . . . ?
F17B C27B C26B C25B 46(3) . . . . ?
F17B C27B C26B F14B 166(4) . . . . ?
F17B C27B C26B F15B -75(4) . . . . ?
F16B C27B C26B C25B 168(3) . . . . ?
F16B C27B C26B F14B -72(4) . . . . ?
F16B C27B C26B F15B 47(4) . . . . ?
C25 C26 C27 F18 58(3) . . . . ?
C25 C26 C27 F17 -61(3) . . . . ?
C25 C26 C27 F16 -178(3) . . . . ?
F13B C25B C26B F14B 168(3) . . . . ?
F13B C25B C26B F15B 55(3) . . . . ?
F13B C25B C26B C27B -71(3) . . . . ?
F12B C25B C26B F14B -77(3) . . . . ?
F12B C25B C26B F15B 170(2) . . . . ?
F12B C25B C26B C27B 45(3) . . . . ?
